data_7203926
loop_
_publ_author_name
'Devillanova, Francesco A.'
'Garau, Alessandra'
'Isaia, Francesco'
'Lippolis, Vito'
'Verani, Gaetano'
'Cornia, Andrea'
'Fabretti, Antonio C.'
'Girlando, Alberto'

_publ_section_title
;
 Reaction of N,N'-dimethylimidazolidine-2-selone (4) with TCNQ.
 Characterisation and X-ray crystal structure of the mixed-valence
 compound 4&#x00B7;(TCNQ)1.167
;
_journal_issue 6
_journal_name_full 'Journal of Materials Chemistry'
_journal_page_first 1281
_journal_paper_doi 10.1039/a908136d
_journal_volume 10
_journal_year 2000
_chemical_compound_source synthesis
_chemical_formula_moiety '6(C5 H10 N2 Se), 7(C12 H4 N4)'
_chemical_formula_sum 'C114 H88 N40 Se6'
_chemical_formula_weight 2492.00
_chemical_name_systematic
; 
 ? 
;
_space_group_IT_number 2
_symmetry_cell_setting triclinic
_symmetry_space_group_name_Hall '-P 1'
_symmetry_space_group_name_H-M 'P -1'
_atom_sites_solution_hydrogens geom
_atom_sites_solution_primary direct
_atom_sites_solution_secondary difmap
_audit_creation_method SHELXL-97
_cell_angle_alpha 96.086(9)
_cell_angle_beta 96.340(10)
_cell_angle_gamma 95.260(11)
_cell_formula_units_Z 1
_cell_length_a 8.1480(10)
_cell_length_b 15.388(2)
_cell_length_c 22.658(3)
_cell_measurement_reflns_used 48
_cell_measurement_temperature 293(2)
_cell_measurement_theta_max 16.7
_cell_measurement_theta_min 10.4
_cell_volume 2792.2(6)
_computing_cell_refinement 'CAD-4 Software. V5.0. (Enraf-Nonius, 1989)'
_computing_data_collection 'CAD-4 Software. V5.0. (Enraf-Nonius, 1989)'
_computing_data_reduction 'SDP (Enraf-Nonius, 1985)'
_computing_molecular_graphics 'ORTEP (Johnson, 1965)'
_computing_publication_material 'SHELXL-97 (Sheldrick, 1997)'
_computing_structure_refinement 'SHELXL-97 (Sheldrick, 1997)'
_computing_structure_solution 'SIR92 (Altomare et al., 1994)'
_diffrn_ambient_temperature 293(2)
_diffrn_measured_fraction_theta_full 0.991
_diffrn_measured_fraction_theta_max 0.991
_diffrn_measurement_device_type 'Enraf Nonius CAD4'
_diffrn_measurement_method \w--2\q
_diffrn_radiation_monochromator graphite
_diffrn_radiation_source 'fine-focus sealed tube'
_diffrn_radiation_type MoK\a
_diffrn_radiation_wavelength 0.71069
_diffrn_reflns_av_R_equivalents 0.0113
_diffrn_reflns_av_sigmaI/netI 0.0377
_diffrn_reflns_limit_h_max 9
_diffrn_reflns_limit_h_min -4
_diffrn_reflns_limit_k_max 18
_diffrn_reflns_limit_k_min -18
_diffrn_reflns_limit_l_max 26
_diffrn_reflns_limit_l_min -26
_diffrn_reflns_number 10838
_diffrn_reflns_theta_full 25.00
_diffrn_reflns_theta_max 25.00
_diffrn_reflns_theta_min 2.13
_diffrn_standards_interval_time 1h
_diffrn_standards_number 2
_exptl_absorpt_coefficient_mu 2.035
_exptl_absorpt_correction_T_max 0.99
_exptl_absorpt_correction_T_min 0.92
_exptl_absorpt_correction_type psi-scan
_exptl_absorpt_process_details '(North, Phillips & Mathews, 1968)'
_exptl_crystal_colour 'dark yellow'
_exptl_crystal_density_diffrn 1.482
_exptl_crystal_density_meas 1.48(1)
_exptl_crystal_density_method 'flotation CHCl3/CH2Cl2'
_exptl_crystal_description 'transparent prism'
_exptl_crystal_F_000 1256
_exptl_crystal_size_max 0.40
_exptl_crystal_size_mid 0.29
_exptl_crystal_size_min 0.27
_refine_diff_density_max 0.655
_refine_diff_density_min -0.991
_refine_diff_density_rms 0.070
_refine_ls_extinction_method none
_refine_ls_goodness_of_fit_ref 1.055
_refine_ls_hydrogen_treatment mixed
_refine_ls_matrix_type full
_refine_ls_number_parameters 890
_refine_ls_number_reflns 9763
_refine_ls_number_restraints 24
_refine_ls_restrained_S_all 1.072
_refine_ls_R_factor_all 0.0849
_refine_ls_R_factor_gt 0.0442
_refine_ls_shift/su_max 0.044
_refine_ls_shift/su_mean 0.001
_refine_ls_structure_factor_coef Fsqd
_refine_ls_weighting_details 'w=1/[\s^2^(Fo^2^)+(0.0621P)^2^+2.0323P] where P=(Fo^2^+2Fc^2^)/3'
_refine_ls_weighting_scheme calc
_refine_ls_wR_factor_gt 0.1006
_refine_ls_wR_factor_ref 0.1274
_reflns_number_gt 6553
_reflns_number_total 9763
_reflns_threshold_expression >2sigma(I)
_cod_data_source_file a908136d.txt
_cod_data_source_block b
_cod_depositor_comments
;
The following automatic conversions were performed:

'_refine_ls_weighting_scheme' value 'calc
w=1/[\s^2^(Fo^2^)+(0.0621P)^2^+2.0323P] where P=(Fo^2^+2Fc^2^)/3' was
changed to 'calc'. New tag '_refine_ls_weighting_details' was
created. The value of the new tag was set to
'w=1/[\s^2^(Fo^2^)+(0.0621P)^2^+2.0323P] where P=(Fo^2^+2Fc^2^)/3'.

Automatic conversion script
Id: cif_fix_values 3143 2015-03-26 13:38:13Z robertas 
;
_cod_original_sg_symbol_H-M 'P-1 (no.2)'
_cod_database_code 7203926

loop_
_symmetry_equiv_pos_as_xyz
'x, y, z'
'-x, -y, -z'

loop_
_atom_site_label
_atom_site_type_symbol
_atom_site_fract_x
_atom_site_fract_y
_atom_site_fract_z
_atom_site_U_iso_or_equiv
_atom_site_adp_type
_atom_site_occupancy
_atom_site_calc_flag
_atom_site_refinement_flags
_atom_site_disorder_assembly
_atom_site_disorder_group
Se1 Se 0.89653(5) -0.07963(3) 0.770516(19) 0.04483(13) Uani 1 d . . .
Se3 Se 0.8203(4) -0.03437(15) 0.88260(16) 0.0572(5) Uani 0.50 d PU . .
Se3' Se 0.8458(4) -0.00163(14) 0.88842(16) 0.0580(5) Uani 0.50 d PU . .
C1 C 0.9199(5) 0.0424(3) 0.76033(17) 0.0384(9) Uani 1 d . . .
N1 N 1.0629(4) 0.0909(2) 0.76651(16) 0.0464(8) Uani 1 d . . .
N2 N 0.7948(4) 0.0867(2) 0.74513(16) 0.0475(8) Uani 1 d . . .
C2 C 1.0397(7) 0.1807(3) 0.7534(3) 0.0633(13) Uani 1 d . . .
C3 C 0.8539(7) 0.1797(3) 0.7456(3) 0.0648(14) Uani 1 d . . .
C4 C 0.6187(6) 0.0563(5) 0.7386(3) 0.0667(15) Uani 1 d . . .
C5 C 1.2269(6) 0.0603(4) 0.7733(3) 0.0671(15) Uani 1 d . . .
Se2 Se 0.96643(6) -0.11517(3) 0.66570(2) 0.05494(15) Uani 1 d . . .
C6 C 0.7493(5) -0.1138(3) 0.62621(18) 0.0457(10) Uani 1 d . . .
N3 N 0.6218(5) -0.1686(2) 0.63325(17) 0.0538(9) Uani 1 d . . .
N4 N 0.7098(5) -0.0585(3) 0.58760(17) 0.0580(10) Uani 1 d . . .
C7 C 0.5375(8) -0.0805(4) 0.5609(3) 0.0719(15) Uani 1 d . . .
C8 C 0.4703(7) -0.1476(4) 0.5991(3) 0.0662(14) Uani 1 d . . .
C9 C 0.6192(9) -0.2386(4) 0.6718(3) 0.0650(14) Uani 1 d . . .
C10 C 0.8196(10) 0.0060(4) 0.5649(4) 0.0825(18) Uani 1 d . . .
C11 C 1.0332(6) -0.0450(3) 0.91950(18) 0.0522(11) Uani 1 d . . .
N5 N 1.1564(16) 0.0291(8) 0.9270(5) 0.059(2) Uani 0.50 d PU A 1
N6 N 1.0940(12) -0.1088(6) 0.9373(4) 0.0569(16) Uani 0.50 d PU A 1
C12 C 1.3064(15) 0.0015(11) 0.9567(5) 0.081(3) Uani 0.50 d P A 1
H121 H 1.3370 0.0356 0.9956 0.105 Uiso 0.50 calc PR A 1
H122 H 1.3975 0.0096 0.9330 0.105 Uiso 0.50 calc PR A 1
C13 C 1.2684(18) -0.0937(9) 0.9635(7) 0.065(2) Uani 0.50 d PU A 1
H131 H 1.3375 -0.1301 0.9415 0.084 Uiso 0.50 calc PR A 1
H132 H 1.2815 -0.1041 1.0052 0.084 Uiso 0.50 calc PR A 1
C14 C 1.1366(18) 0.1183(7) 0.9185(6) 0.074(3) Uani 0.50 d P A 1
H141 H 1.0282 0.1217 0.8980 0.111 Uiso 0.50 calc PR A 1
H142 H 1.2194 0.1398 0.8951 0.111 Uiso 0.50 calc PR A 1
H143 H 1.1489 0.1534 0.9567 0.111 Uiso 0.50 calc PR A 1
C15 C 1.009(3) -0.1927(10) 0.9372(7) 0.114(7) Uani 0.50 d P A 1
H151 H 1.0838 -0.2305 0.9546 0.171 Uiso 0.50 calc PR A 1
H152 H 0.9689 -0.2167 0.8969 0.171 Uiso 0.50 calc PR A 1
H153 H 0.9176 -0.1881 0.9602 0.171 Uiso 0.50 calc PR A 1
C16 C 1.2974(5) 0.3163(3) 0.61641(17) 0.0418(9) Uani 1 d . . .
C17 C 1.3827(6) 0.4023(3) 0.62068(19) 0.0462(10) Uani 1 d . . .
C18 C 1.3058(5) 0.4753(3) 0.63005(17) 0.0417(9) Uani 1 d . . .
H18 H 1.3666 0.5301 0.6328 0.050 Uiso 1 calc R . .
C19 C 1.1320(5) 0.4703(3) 0.63586(16) 0.0402(9) Uani 1 d . . .
C20 C 1.0461(5) 0.3840(3) 0.63154(18) 0.0419(9) Uani 1 d . . .
C21 C 1.1243(5) 0.3114(3) 0.62217(17) 0.0423(9) Uani 1 d . . .
C22 C 1.3813(5) 0.2413(3) 0.6087(2) 0.0483(10) Uani 1 d . . .
C23 C 1.5539(6) 0.2452(3) 0.6048(2) 0.0598(12) Uani 1 d . . .
N7 N 1.6939(6) 0.2455(3) 0.6030(3) 0.0918(16) Uani 1 d . . .
C24 C 1.3034(6) 0.1544(3) 0.6074(2) 0.0609(12) Uani 1 d . . .
N8 N 1.2486(7) 0.0838(3) 0.6069(3) 0.0942(16) Uani 1 d . . .
C25 C 1.0512(5) 0.5455(3) 0.64519(17) 0.0416(9) Uani 1 d . . .
C26 C 1.1350(5) 0.6315(3) 0.64810(18) 0.0444(10) Uani 1 d . . .
N9 N 1.2028(5) 0.7005(3) 0.65082(19) 0.0624(10) Uani 1 d . . .
C27 C 0.8788(6) 0.5415(3) 0.65229(18) 0.0453(10) Uani 1 d . . .
N10 N 0.7409(5) 0.5384(3) 0.65765(19) 0.0624(11) Uani 1 d . . .
C28 C 1.6483(5) 0.3740(2) 0.91566(17) 0.0389(9) Uani 1 d . . .
C29 C 1.4715(5) 0.3693(3) 0.91109(18) 0.0390(9) Uani 1 d . . .
C30 C 1.3919(5) 0.4417(2) 0.91770(17) 0.0384(9) Uani 1 d . . .
H30 H 1.2765 0.4358 0.9143 0.046 Uiso 1 calc R . .
C31 C 1.4803(5) 0.5274(2) 0.92980(16) 0.0372(9) Uani 1 d . . .
C32 C 1.6565(5) 0.5323(3) 0.93492(18) 0.0406(9) Uani 1 d . . .
C33 C 1.7367(5) 0.4596(3) 0.92803(18) 0.0425(9) Uani 1 d . . .
H33 H 1.8521 0.4655 0.9314 0.051 Uiso 1 calc R . .
C34 C 1.7319(5) 0.2989(3) 0.90798(19) 0.0453(10) Uani 1 d . . .
C35 C 1.6436(5) 0.2137(3) 0.8949(2) 0.0472(10) Uani 1 d . . .
N11 N 1.5724(6) 0.1453(3) 0.8843(2) 0.0714(12) Uani 1 d . . .
C36 C 1.9059(6) 0.3021(3) 0.9112(2) 0.0580(12) Uani 1 d . . .
N12 N 2.0472(6) 0.3034(3) 0.9131(3) 0.0938(17) Uani 1 d . . .
C37 C 1.3968(5) 0.6019(2) 0.93616(17) 0.0403(9) Uani 1 d . . .
C38 C 1.2206(6) 0.5977(3) 0.93081(19) 0.0465(10) Uani 1 d . . .
N13 N 1.0791(5) 0.5961(3) 0.9264(2) 0.0692(12) Uani 1 d . . .
C39 C 1.4807(6) 0.6882(3) 0.94950(19) 0.0477(10) Uani 1 d . . .
N14 N 1.5436(6) 0.7582(3) 0.9607(2) 0.0737(13) Uani 1 d . . .
C40 C 1.3517(5) 0.6479(2) 0.79667(16) 0.0359(8) Uani 1 d . . .
C41 C 1.2629(5) 0.5619(2) 0.78798(16) 0.0365(8) Uani 1 d . . .
H41 H 1.1478 0.5565 0.7865 0.044 Uiso 1 calc R . .
C42 C 1.3405(5) 0.4890(3) 0.78195(17) 0.0371(9) Uani 1 d . . .
C43 C 1.5186(5) 0.4941(2) 0.78454(15) 0.0347(8) Uani 1 d . . .
C44 C 1.6081(5) 0.5799(3) 0.79505(18) 0.0404(9) Uani 1 d . . .
C45 C 1.5295(5) 0.6526(3) 0.80109(18) 0.0397(9) Uani 1 d . . .
C46 C 1.2686(5) 0.7226(3) 0.79765(18) 0.0417(9) Uani 1 d . . .
C47 C 1.0917(6) 0.7175(3) 0.7896(2) 0.0469(10) Uani 1 d . . .
N15 N 0.9503(5) 0.7143(3) 0.7822(2) 0.0642(11) Uani 1 d . . .
C48 C 1.3520(6) 0.8090(3) 0.8030(2) 0.0556(12) Uani 1 d . . .
N16 N 1.4167(6) 0.8783(3) 0.8071(3) 0.0893(16) Uani 1 d . . .
C49 C 1.6000(5) 0.4194(2) 0.77747(17) 0.0385(9) Uani 1 d . . .
C50 C 1.5121(5) 0.3331(3) 0.76622(18) 0.0432(10) Uani 1 d . . .
N17 N 1.4462(5) 0.2641(3) 0.75759(19) 0.0621(11) Uani 1 d . . .
C51 C 1.7755(6) 0.4213(3) 0.77896(19) 0.0456(10) Uani 1 d . . .
N18 N 1.9157(5) 0.4197(3) 0.7801(2) 0.0689(12) Uani 1 d . . .
C52 C 0.0802(5) 0.4224(3) 0.49079(16) 0.0410(9) Uani 1 d . . .
C53 C 0.1585(6) 0.3463(3) 0.48283(18) 0.0491(11) Uani 1 d . . .
C54 C 0.3319(7) 0.3491(3) 0.4764(2) 0.0608(13) Uani 1 d . . .
C55 C 0.0733(7) 0.2601(3) 0.4799(2) 0.0630(13) Uani 1 d . . .
N19 N 0.4688(7) 0.3495(4) 0.4712(2) 0.0862(15) Uani 1 d . . .
N20 N 0.0080(7) 0.1904(3) 0.4781(2) 0.0895(16) Uani 1 d . . .
C56 C 0.1688(5) 0.5069(3) 0.49336(17) 0.0437(10) Uani 1 d . . .
H56 H 0.2812 0.5114 0.4889 0.052 Uiso 1 calc R . .
C57 C -0.0934(5) 0.4195(3) 0.49794(17) 0.0430(10) Uani 1 d . . .
H42 H 1.283(4) 0.433(2) 0.7760(16) 0.031(9) Uiso 1 d . . .
H57 H -0.153(5) 0.366(3) 0.4979(18) 0.044(11) Uiso 1 d . . .
H29 H 1.418(5) 0.318(3) 0.9041(17) 0.036(11) Uiso 1 d . . .
H44 H 1.723(5) 0.585(2) 0.7977(17) 0.038(10) Uiso 1 d . . .
H45 H 1.581(5) 0.706(3) 0.8076(17) 0.035(10) Uiso 1 d . . .
H21 H 1.060(6) 0.254(3) 0.617(2) 0.066(14) Uiso 1 d . . .
H32 H 1.718(5) 0.582(3) 0.9431(18) 0.044(12) Uiso 1 d . . .
H20 H 0.940(5) 0.381(3) 0.6356(19) 0.047(12) Uiso 1 d . . .
H17 H 1.483(6) 0.408(3) 0.618(2) 0.055(14) Uiso 1 d . . .
H21 H 1.086(8) 0.192(4) 0.719(3) 0.12(2) Uiso 1 d . . .
H22 H 1.100(7) 0.229(4) 0.787(2) 0.084(17) Uiso 1 d . . .
H31 H 0.815(6) 0.203(3) 0.709(2) 0.073(16) Uiso 1 d . . .
H32 H 0.805(8) 0.212(4) 0.778(3) 0.11(2) Uiso 1 d . . .
H41 H 0.598(8) -0.006(5) 0.739(3) 0.12(3) Uiso 1 d . . .
H42 H 0.567(9) 0.082(5) 0.708(4) 0.13(3) Uiso 1 d . . .
H43 H 0.588(9) 0.079(5) 0.777(4) 0.14(3) Uiso 1 d . . .
H51 H 1.298(7) 0.106(4) 0.795(2) 0.082(18) Uiso 1 d . . .
H52 H 1.222(7) 0.004(4) 0.784(3) 0.09(2) Uiso 1 d . . .
H53 H 1.249(11) 0.049(6) 0.733(4) 0.17(4) Uiso 1 d . . .
H71 H 0.552(7) -0.105(4) 0.519(3) 0.089(19) Uiso 1 d . . .
H72 H 0.476(7) -0.030(4) 0.557(3) 0.093(19) Uiso 1 d . . .
H81 H 0.407(7) -0.118(4) 0.625(3) 0.09(2) Uiso 1 d . . .
H82 H 0.409(8) -0.203(5) 0.572(3) 0.13(2) Uiso 1 d . . .
H91 H 0.732(8) -0.254(4) 0.681(3) 0.10(2) Uiso 1 d . . .
H92 H 0.557(7) -0.287(4) 0.653(3) 0.09(2) Uiso 1 d . . .
H93 H 0.559(9) -0.224(5) 0.701(3) 0.12(3) Uiso 1 d . . .
H101 H 0.769(8) 0.061(5) 0.577(3) 0.11(2) Uiso 1 d . . .
H102 H 0.834(13) -0.009(7) 0.525(5) 0.22(5) Uiso 1 d . . .
H103 H 0.934(7) 0.013(4) 0.586(3) 0.082(18) Uiso 1 d . . .
N5' N 1.0242(11) -0.1384(7) 0.9283(4) 0.0564(16) Uiso 0.50 d PU A 2
N6' N 1.1740(16) -0.0116(7) 0.9394(5) 0.059(2) Uani 0.50 d PU A 2
C12' C 1.1889(14) -0.1550(9) 0.9551(5) 0.079(3) Uani 0.50 d P A 2
H121' H 1.2346 -0.1991 0.9297 0.102 Uiso 0.50 calc PR A 2
H122' H 1.1832 -0.1749 0.9941 0.102 Uiso 0.50 calc PR A 2
C13' C 1.2953(17) -0.0662(9) 0.9606(7) 0.065(2) Uiso 0.50 d PU A 2
H131' H 1.3413 -0.0467 1.0017 0.084 Uiso 0.50 calc PR A 2
H132' H 1.3846 -0.0686 0.9357 0.084 Uiso 0.50 calc PR A 2
C14' C 0.8870(15) -0.2019(8) 0.9181(6) 0.070(3) Uani 0.50 d P A 2
H141' H 0.9214 -0.2577 0.9266 0.105 Uiso 0.50 calc PR A 2
H142' H 0.8397 -0.2062 0.8770 0.105 Uiso 0.50 calc PR A 2
H143' H 0.8056 -0.1854 0.9435 0.105 Uiso 0.50 calc PR A 2
C15' C 1.226(2) 0.0798(11) 0.9414(8) 0.104(5) Uani 0.50 d P A 2
H151' H 1.3394 0.0917 0.9592 0.156 Uiso 0.50 calc PR A 2
H152' H 1.1569 0.1131 0.9648 0.156 Uiso 0.50 calc PR A 2
H153' H 1.2167 0.0961 0.9015 0.156 Uiso 0.50 calc PR A 2

loop_
_atom_site_aniso_label
_atom_site_aniso_U_11
_atom_site_aniso_U_22
_atom_site_aniso_U_33
_atom_site_aniso_U_23
_atom_site_aniso_U_13
_atom_site_aniso_U_12
Se1 0.0402(2) 0.0454(2) 0.0486(3) 0.00918(18) 0.00060(18) 0.00458(18)
Se3 0.0531(9) 0.0773(16) 0.0434(8) 0.0103(12) 0.0094(6) 0.0095(11)
Se3' 0.0597(11) 0.0746(15) 0.0447(8) 0.0099(12) 0.0102(8) 0.0262(12)
C1 0.033(2) 0.045(2) 0.038(2) 0.0080(17) 0.0057(16) 0.0049(18)
N1 0.0344(18) 0.049(2) 0.056(2) 0.0116(17) 0.0063(16) 0.0012(15)
N2 0.0359(18) 0.051(2) 0.058(2) 0.0124(17) 0.0042(16) 0.0144(16)
C2 0.059(3) 0.057(3) 0.079(4) 0.025(3) 0.016(3) 0.005(2)
C3 0.063(3) 0.052(3) 0.085(4) 0.022(3) 0.008(3) 0.018(2)
C4 0.039(3) 0.081(4) 0.077(4) -0.002(3) -0.003(3) 0.015(3)
C5 0.029(2) 0.072(4) 0.098(5) 0.012(4) 0.001(3) 0.002(2)
Se2 0.0493(3) 0.0671(3) 0.0494(3) 0.0016(2) 0.0109(2) 0.0119(2)
C6 0.054(3) 0.043(2) 0.041(2) -0.0011(19) 0.0079(19) 0.009(2)
N3 0.055(2) 0.052(2) 0.051(2) 0.0115(18) -0.0035(18) -0.0023(18)
N4 0.068(3) 0.054(2) 0.053(2) 0.0176(19) 0.005(2) 0.008(2)
C7 0.075(4) 0.075(4) 0.067(4) 0.023(3) -0.004(3) 0.016(3)
C8 0.057(3) 0.075(4) 0.065(3) 0.010(3) -0.003(3) 0.009(3)
C9 0.078(4) 0.056(3) 0.057(3) 0.014(3) 0.004(3) -0.012(3)
C10 0.095(5) 0.066(4) 0.090(5) 0.030(4) 0.015(4) 0.000(4)
C11 0.062(3) 0.068(3) 0.029(2) 0.001(2) 0.005(2) 0.024(2)
N5 0.051(4) 0.062(8) 0.059(5) 0.008(5) -0.004(4) -0.003(6)
N6 0.0579(18) 0.0564(18) 0.0567(18) 0.0075(11) 0.0063(11) 0.0070(11)
C12 0.071(8) 0.117(11) 0.057(7) 0.023(7) -0.012(6) 0.028(8)
C13 0.065(2) 0.065(2) 0.065(2) 0.0083(11) 0.0073(11) 0.0071(11)
C14 0.107(11) 0.042(6) 0.070(8) 0.000(5) 0.007(7) 0.007(6)
C15 0.21(2) 0.061(9) 0.075(10) 0.019(8) 0.009(12) 0.042(13)
C16 0.044(2) 0.048(2) 0.030(2) 0.0041(17) -0.0002(17) 0.0006(19)
C17 0.036(2) 0.055(3) 0.045(2) 0.002(2) 0.0025(19) 0.001(2)
C18 0.045(2) 0.044(2) 0.034(2) 0.0002(17) 0.0044(17) -0.0057(19)
C19 0.043(2) 0.048(2) 0.0280(19) 0.0024(17) 0.0029(17) -0.0009(18)
C20 0.037(2) 0.049(3) 0.040(2) 0.0049(18) 0.0074(18) 0.0010(19)
C21 0.046(2) 0.045(2) 0.034(2) 0.0046(18) 0.0045(18) -0.005(2)
C22 0.045(2) 0.046(2) 0.052(3) 0.002(2) 0.002(2) 0.0026(19)
C23 0.051(3) 0.054(3) 0.073(3) 0.006(2) -0.002(2) 0.009(2)
N7 0.056(3) 0.087(4) 0.134(5) 0.016(3) 0.008(3) 0.018(3)
C24 0.058(3) 0.056(3) 0.069(3) 0.009(2) 0.006(2) 0.012(2)
N8 0.095(4) 0.059(3) 0.128(5) 0.014(3) 0.013(3) 0.000(3)
C25 0.043(2) 0.046(2) 0.034(2) 0.0023(17) 0.0021(17) 0.0020(19)
C26 0.044(2) 0.051(3) 0.037(2) 0.0002(19) 0.0023(18) 0.008(2)
N9 0.062(3) 0.053(3) 0.068(3) 0.000(2) 0.007(2) -0.004(2)
C27 0.052(3) 0.046(2) 0.038(2) 0.0007(18) 0.0069(19) 0.004(2)
N10 0.050(2) 0.071(3) 0.066(3) 0.003(2) 0.016(2) 0.004(2)
C28 0.041(2) 0.039(2) 0.036(2) 0.0083(17) 0.0021(17) 0.0025(17)
C29 0.039(2) 0.034(2) 0.042(2) 0.0059(17) 0.0010(18) -0.0044(18)
C30 0.033(2) 0.039(2) 0.043(2) 0.0072(17) 0.0026(17) -0.0004(17)
C31 0.039(2) 0.038(2) 0.033(2) 0.0037(16) 0.0011(16) -0.0009(17)
C32 0.040(2) 0.035(2) 0.045(2) 0.0065(18) 0.0011(18) -0.0052(19)
C33 0.034(2) 0.045(2) 0.048(2) 0.0089(19) 0.0020(18) 0.0001(18)
C34 0.042(2) 0.045(2) 0.050(2) 0.0096(19) 0.0035(19) 0.0076(19)
C35 0.047(2) 0.044(3) 0.053(3) 0.008(2) 0.005(2) 0.013(2)
N11 0.070(3) 0.048(3) 0.093(3) 0.004(2) 0.002(2) 0.006(2)
C36 0.054(3) 0.048(3) 0.074(3) 0.011(2) 0.009(2) 0.010(2)
N12 0.052(3) 0.080(3) 0.154(5) 0.027(3) 0.016(3) 0.012(2)
C37 0.046(2) 0.038(2) 0.037(2) 0.0051(17) 0.0015(18) 0.0044(18)
C38 0.054(3) 0.042(2) 0.044(2) 0.0051(18) 0.008(2) 0.008(2)
N13 0.052(3) 0.061(3) 0.097(3) 0.011(2) 0.012(2) 0.007(2)
C39 0.054(3) 0.042(3) 0.047(2) 0.0039(19) 0.001(2) 0.009(2)
N14 0.074(3) 0.044(2) 0.098(4) -0.001(2) 0.000(3) 0.001(2)
C40 0.043(2) 0.038(2) 0.0261(18) 0.0055(15) 0.0013(16) 0.0023(17)
C41 0.036(2) 0.040(2) 0.033(2) 0.0061(16) 0.0027(16) 0.0005(17)
C42 0.039(2) 0.032(2) 0.038(2) 0.0041(16) 0.0004(17) -0.0032(17)
C43 0.041(2) 0.036(2) 0.0274(19) 0.0064(15) 0.0041(16) 0.0015(17)
C44 0.035(2) 0.042(2) 0.044(2) 0.0098(18) 0.0053(18) -0.0022(18)
C45 0.042(2) 0.031(2) 0.045(2) 0.0078(17) 0.0056(18) -0.0052(18)
C46 0.047(2) 0.038(2) 0.040(2) 0.0073(17) 0.0011(18) 0.0043(18)
C47 0.053(3) 0.038(2) 0.052(3) 0.0094(19) 0.005(2) 0.008(2)
N15 0.053(3) 0.057(2) 0.084(3) 0.014(2) 0.004(2) 0.009(2)
C48 0.053(3) 0.037(3) 0.080(3) 0.014(2) 0.008(2) 0.010(2)
N16 0.075(3) 0.045(3) 0.147(5) 0.015(3) 0.010(3) 0.003(2)
C49 0.039(2) 0.039(2) 0.038(2) 0.0071(17) 0.0075(17) 0.0017(17)
C50 0.050(2) 0.042(3) 0.038(2) 0.0013(18) 0.0041(18) 0.010(2)
N17 0.065(3) 0.039(2) 0.080(3) 0.002(2) 0.004(2) 0.0025(19)
C51 0.051(3) 0.041(2) 0.047(2) 0.0067(19) 0.013(2) 0.006(2)
N18 0.054(3) 0.069(3) 0.089(3) 0.012(2) 0.022(2) 0.012(2)
C52 0.048(2) 0.050(2) 0.0237(18) 0.0006(17) 0.0015(17) 0.0056(19)
C53 0.061(3) 0.052(3) 0.035(2) 0.0013(19) 0.005(2) 0.015(2)
C54 0.070(4) 0.071(3) 0.043(3) -0.001(2) 0.006(2) 0.028(3)
C55 0.092(4) 0.056(3) 0.040(3) -0.003(2) 0.003(2) 0.024(3)
N19 0.080(4) 0.111(4) 0.071(3) -0.006(3) 0.014(3) 0.039(3)
N20 0.134(5) 0.048(3) 0.083(3) -0.006(2) 0.011(3) 0.008(3)
C56 0.042(2) 0.054(3) 0.034(2) 0.0022(18) 0.0019(17) 0.004(2)
C57 0.050(3) 0.046(3) 0.030(2) 0.0036(18) 0.0003(18) -0.002(2)
N6' 0.052(4) 0.062(8) 0.060(5) 0.007(5) -0.003(4) -0.004(6)
C12' 0.056(7) 0.107(10) 0.072(7) 0.014(7) -0.016(6) 0.032(7)
C14' 0.079(8) 0.063(7) 0.066(8) -0.004(6) 0.023(6) -0.009(7)
C15' 0.099(12) 0.102(13) 0.101(12) -0.007(10) 0.032(9) -0.046(11)

loop_
_atom_type_symbol
_atom_type_description
_atom_type_scat_dispersion_real
_atom_type_scat_dispersion_imag
_atom_type_scat_source
C C 0.0033 0.0016 'International Tables Vol C Tables 4.2.6.8 and 6.1.1.4'
H H 0.0000 0.0000 'International Tables Vol C Tables 4.2.6.8 and 6.1.1.4'
N N 0.0061 0.0033 'International Tables Vol C Tables 4.2.6.8 and 6.1.1.4'
Se Se -0.0929 2.2259 'International Tables Vol C Tables 4.2.6.8 and 6.1.1.4'

loop_
_geom_angle_atom_site_label_1
_geom_angle_atom_site_label_2
_geom_angle_atom_site_label_3
_geom_angle
_geom_angle_site_symmetry_1
_geom_angle_site_symmetry_3
_geom_angle_publ_flag
C1 Se1 Se2 89.23(12) . . ?
C1 Se1 Se3 88.45(13) . . ?
Se2 Se1 Se3 177.64(6) . . ?
Se3' Se3 C11 76.8(8) . . ?
Se3' Se3 Se1 105.4(8) . . ?
C11 Se3 Se1 94.14(19) . . ?
Se3 Se3' C11 86.9(8) . . ?
N1 C1 N2 112.3(4) . . ?
N1 C1 Se1 123.9(3) . . ?
N2 C1 Se1 123.8(3) . . ?
C1 N1 C5 126.7(4) . . ?
C1 N1 C2 110.7(4) . . ?
C5 N1 C2 121.5(4) . . ?
C1 N2 C4 127.5(4) . . ?
C1 N2 C3 109.9(4) . . ?
C4 N2 C3 121.7(4) . . ?
N1 C2 C3 102.5(4) . . ?
N1 C2 H21 110(4) . . ?
C3 C2 H21 112(4) . . ?
N1 C2 H22 113(3) . . ?
C3 C2 H22 114(3) . . ?
H21 C2 H22 105(5) . . ?
N2 C3 C2 103.6(4) . . ?
N2 C3 H31 113(3) . . ?
C2 C3 H31 111(3) . . ?
N2 C3 H32 106(4) . . ?
C2 C3 H32 117(4) . . ?
H31 C3 H32 107(5) . . ?
N2 C4 H41 113(4) . . ?
N2 C4 H42 108(5) . . ?
H41 C4 H42 119(6) . . ?
N2 C4 H43 102(4) . . ?
H41 C4 H43 102(6) . . ?
H42 C4 H43 112(6) . . ?
N1 C5 H51 107(3) . . ?
N1 C5 H52 111(4) . . ?
H51 C5 H52 122(5) . . ?
N1 C5 H53 103(5) . . ?
H51 C5 H53 113(6) . . ?
H52 C5 H53 99(6) . . ?
C6 Se2 Se1 96.76(12) . . ?
N3 C6 N4 112.2(4) . . ?
N3 C6 Se2 124.0(3) . . ?
N4 C6 Se2 123.8(3) . . ?
C6 N3 C9 127.4(4) . . ?
C6 N3 C8 110.8(4) . . ?
C9 N3 C8 121.7(4) . . ?
C6 N4 C10 127.9(5) . . ?
C6 N4 C7 110.0(4) . . ?
C10 N4 C7 121.4(5) . . ?
N4 C7 C8 103.2(4) . . ?
N4 C7 H71 102(3) . . ?
C8 C7 H71 115(3) . . ?
N4 C7 H72 114(4) . . ?
C8 C7 H72 116(4) . . ?
H71 C7 H72 106(5) . . ?
N3 C8 C7 102.2(4) . . ?
N3 C8 H81 109(4) . . ?
C7 C8 H81 106(4) . . ?
N3 C8 H82 111(4) . . ?
C7 C8 H82 111(4) . . ?
H81 C8 H82 116(5) . . ?
N3 C9 H91 109(4) . . ?
N3 C9 H92 110(4) . . ?
H91 C9 H92 108(5) . . ?
N3 C9 H93 108(5) . . ?
H91 C9 H93 120(6) . . ?
H92 C9 H93 101(6) . . ?
N4 C10 H101 101(4) . . ?
N4 C10 H102 113(7) . . ?
H101 C10 H102 119(7) . . ?
N4 C10 H103 113(3) . . ?
H101 C10 H103 107(5) . . ?
H102 C10 H103 104(7) . . ?
N6 C11 N6' 79.5(7) . . ?
N6 C11 N5 110.0(8) . . ?
N6' C11 N5 30.8(5) . . ?
N6 C11 N5' 28.0(5) . . ?
N5' C11 N6' 107.5(7) . . ?
N5 C11 N5' 137.9(7) . . ?
N6 C11 Se3' 146.4(6) . . ?
N6' C11 Se3' 133.9(6) . . ?
N5 C11 Se3' 103.6(5) . . ?
N5' C11 Se3' 118.5(5) . . ?
N6 C11 Se3 130.7(6) . . ?
N6' C11 Se3 149.9(6) . . ?
N5 C11 Se3 119.2(5) . . ?
N5' C11 Se3 102.7(5) . . ?
Se3' C11 Se3 16.26(11) . . ?
C14 N5 C11 129.0(11) . . ?
C14 N5 C12 123.4(13) . . ?
C11 N5 C12 106.7(11) . . ?
C11 N6 C15 125.7(12) . . ?
C11 N6 C13 116.1(9) . . ?
C15 N6 C13 118.1(11) . . ?
N5 C12 C13 106.4(11) . . ?
N5 C12 H121 110.4 . . ?
C13 C12 H121 110.4 . . ?
N5 C12 H122 110.4 . . ?
C13 C12 H122 110.4 . . ?
H121 C12 H122 108.6 . . ?
N6 C13 C12 100.7(10) . . ?
N6 C13 H131 111.6 . . ?
C12 C13 H131 111.6 . . ?
N6 C13 H132 111.6 . . ?
C12 C13 H132 111.6 . . ?
H131 C13 H132 109.4 . . ?
N5 C14 H141 109.5 . . ?
N5 C14 H142 109.5 . . ?
H141 C14 H142 109.5 . . ?
N5 C14 H143 109.5 . . ?
H141 C14 H143 109.5 . . ?
H142 C14 H143 109.5 . . ?
N6 C15 H151 109.5 . . ?
N6 C15 H152 109.5 . . ?
H151 C15 H152 109.5 . . ?
N6 C15 H153 109.5 . . ?
H151 C15 H153 109.5 . . ?
H152 C15 H153 109.5 . . ?
C22 C16 C17 121.3(4) . . ?
C22 C16 C21 122.3(4) . . ?
C17 C16 C21 116.4(4) . . ?
C18 C17 C16 122.4(4) . . ?
C18 C17 H17 118(3) . . ?
C16 C17 H17 120(3) . . ?
C17 C18 C19 121.2(4) . . ?
C17 C18 H18 119.4 . . ?
C19 C18 H18 119.4 . . ?
C25 C19 C18 121.6(4) . . ?
C25 C19 C20 121.9(4) . . ?
C18 C19 C20 116.5(4) . . ?
C21 C20 C19 121.7(4) . . ?
C21 C20 H20 121(3) . . ?
C19 C20 H20 117(3) . . ?
C20 C21 C16 121.8(4) . . ?
C20 C21 H21 119(3) . . ?
C16 C21 H21 119(3) . . ?
C16 C22 C23 122.9(4) . . ?
C16 C22 C24 123.3(4) . . ?
C23 C22 C24 113.7(4) . . ?
N7 C23 C22 177.1(6) . . ?
N8 C24 C22 176.7(6) . . ?
C19 C25 C26 122.2(4) . . ?
C19 C25 C27 122.2(4) . . ?
C26 C25 C27 115.6(4) . . ?
N9 C26 C25 179.5(4) . . ?
N10 C27 C25 179.6(5) . . ?
C34 C28 C33 121.2(4) . . ?
C34 C28 C29 122.1(4) . . ?
C33 C28 C29 116.6(4) . . ?
C30 C29 C28 121.9(4) . . ?
C30 C29 H29 121(3) . . ?
C28 C29 H29 117(3) . . ?
C29 C30 C31 121.5(4) . . ?
C29 C30 H30 119.2 . . ?
C31 C30 H30 119.2 . . ?
C37 C31 C32 122.1(4) . . ?
C37 C31 C30 121.1(4) . . ?
C32 C31 C30 116.8(4) . . ?
C33 C32 C31 121.7(4) . . ?
C33 C32 H32 116(3) . . ?
C31 C32 H32 122(3) . . ?
C32 C33 C28 121.5(4) . . ?
C32 C33 H33 119.3 . . ?
C28 C33 H33 119.3 . . ?
C28 C34 C36 123.1(4) . . ?
C28 C34 C35 121.2(4) . . ?
C36 C34 C35 115.7(4) . . ?
N11 C35 C34 179.9(6) . . ?
N12 C36 C34 178.8(6) . . ?
C31 C37 C38 122.6(4) . . ?
C31 C37 C39 122.7(4) . . ?
C38 C37 C39 114.7(4) . . ?
N13 C38 C37 178.7(5) . . ?
N14 C39 C37 178.0(5) . . ?
C46 C40 C41 121.1(4) . . ?
C46 C40 C45 122.0(4) . . ?
C41 C40 C45 116.8(3) . . ?
C42 C41 C40 122.0(4) . . ?
C42 C41 H41 119.0 . . ?
C40 C41 H41 119.0 . . ?
C41 C42 C43 120.9(4) . . ?
C41 C42 H42 122(2) . . ?
C43 C42 H42 117(2) . . ?
C49 C43 C44 121.4(4) . . ?
C49 C43 C42 121.5(3) . . ?
C44 C43 C42 117.2(3) . . ?
C45 C44 C43 121.5(4) . . ?
C45 C44 H44 119(2) . . ?
C43 C44 H44 119(2) . . ?
C44 C45 C40 121.5(4) . . ?
C44 C45 H45 123(3) . . ?
C40 C45 H45 115(2) . . ?
C40 C46 C48 122.9(4) . . ?
C40 C46 C47 121.8(4) . . ?
C48 C46 C47 115.2(4) . . ?
N15 C47 C46 178.7(5) . . ?
N16 C48 C46 179.2(5) . . ?
C43 C49 C51 123.5(4) . . ?
C43 C49 C50 122.0(4) . . ?
C51 C49 C50 114.5(3) . . ?
N17 C50 C49 178.4(4) . . ?
N18 C51 C49 177.6(5) . . ?
C53 C52 C56 121.5(4) . . ?
C53 C52 C57 121.7(4) . . ?
C56 C52 C57 116.9(4) . . ?
C52 C53 C55 123.0(4) . . ?
C52 C53 C54 121.7(4) . . ?
C55 C53 C54 115.2(4) . . ?
N19 C54 C53 178.6(6) . . ?
N20 C55 C53 178.6(6) . . ?
C57 C56 C52 121.4(4) 2_566 . ?
C57 C56 H56 119.3 2_566 . ?
C52 C56 H56 119.3 . . ?
C56 C57 C52 121.8(4) 2_566 . ?
C56 C57 H57 119(3) 2_566 . ?
C52 C57 H57 119(3) . . ?
C11 N6' C15' 123.4(12) . . ?
C11 N6' C13' 119.4(10) . . ?
C15' N6' C13' 117.2(13) . . ?
C14' N5' C12' 123.6(13) . . ?
C14' N5' C11 129.1(9) . . ?
C12' N5' C11 107.2(10) . . ?
N6' C13' C12' 100.6(10) . . ?
N6' C13' H131' 111.6 . . ?
C12' C13' H131' 111.6 . . ?
N6' C13' H132' 111.6 . . ?
C12' C13' H132' 111.6 . . ?
H131' C13' H132' 109.4 . . ?
N5' C12' C13' 105.0(10) . . ?
N5' C12' H121' 110.7 . . ?
C13' C12' H121' 110.7 . . ?
N5' C12' H122' 110.7 . . ?
C13' C12' H122' 110.7 . . ?
H121' C12' H122' 108.8 . . ?
N6' C15' H151' 109.5 . . ?
N6' C15' H152' 109.5 . . ?
H151' C15' H152' 109.5 . . ?
N6' C15' H153' 109.5 . . ?
H151' C15' H153' 109.5 . . ?
H152' C15' H153' 109.5 . . ?
N5' C14' H141' 109.5 . . ?
N5' C14' H142' 109.5 . . ?
H141' C14' H142' 109.5 . . ?
N5' C14' H143' 109.5 . . ?
H141' C14' H143' 109.5 . . ?
H142' C14' H143' 109.5 . . ?

loop_
_geom_bond_atom_site_label_1
_geom_bond_atom_site_label_2
_geom_bond_distance
_geom_bond_site_symmetry_2
_geom_bond_publ_flag
Se1 C1 1.911(4) . ?
Se1 Se2 2.5187(7) . ?
Se1 Se3 2.715(4) . ?
Se3 Se3' 0.524(3) . ?
Se3 C11 1.869(6) . ?
Se3' C11 1.823(6) . ?
C1 N1 1.310(5) . ?
C1 N2 1.312(5) . ?
N1 C5 1.455(6) . ?
N1 C2 1.469(6) . ?
N2 C4 1.455(6) . ?
N2 C3 1.465(6) . ?
C2 C3 1.503(7) . ?
C2 H21 0.93(7) . ?
C2 H22 1.04(6) . ?
C3 H31 0.97(5) . ?
C3 H32 0.98(6) . ?
C4 H41 0.96(7) . ?
C4 H42 0.92(8) . ?
C4 H43 0.96(8) . ?
C5 H51 0.92(6) . ?
C5 H52 0.91(6) . ?
C5 H53 0.95(9) . ?
Se2 C6 1.895(4) . ?
C6 N3 1.312(5) . ?
C6 N4 1.319(5) . ?
N3 C9 1.456(6) . ?
N3 C8 1.463(6) . ?
N4 C10 1.449(7) . ?
N4 C7 1.460(7) . ?
C7 C8 1.518(8) . ?
C7 H71 1.00(6) . ?
C7 H72 0.97(6) . ?
C8 H81 0.93(6) . ?
C8 H82 1.05(7) . ?
C9 H91 0.97(6) . ?
C9 H92 0.90(6) . ?
C9 H93 0.89(7) . ?
C10 H101 1.00(7) . ?
C10 H102 0.94(11) . ?
C10 H103 0.99(6) . ?
C11 N6 1.225(9) . ?
C11 N6' 1.230(14) . ?
C11 N5 1.432(14) . ?
C11 N5' 1.468(12) . ?
N5 C14 1.427(16) . ?
N5 C12 1.450(16) . ?
N6 C15 1.41(2) . ?
N6 C13 1.466(17) . ?
C12 C13 1.50(2) . ?
C12 H121 0.9700 . ?
C12 H122 0.9700 . ?
C13 H131 0.9700 . ?
C13 H132 0.9700 . ?
C14 H141 0.9600 . ?
C14 H142 0.9600 . ?
C14 H143 0.9600 . ?
C15 H151 0.9600 . ?
C15 H152 0.9600 . ?
C15 H153 0.9600 . ?
C16 C22 1.400(6) . ?
C16 C17 1.425(6) . ?
C16 C21 1.426(6) . ?
C17 C18 1.345(6) . ?
C17 H17 0.82(5) . ?
C18 C19 1.432(6) . ?
C18 H18 0.9300 . ?
C19 C25 1.391(6) . ?
C19 C20 1.432(6) . ?
C20 C21 1.344(6) . ?
C20 H20 0.88(4) . ?
C21 H21 0.97(5) . ?
C22 C23 1.415(6) . ?
C22 C24 1.423(7) . ?
C23 N7 1.145(6) . ?
C24 N8 1.134(6) . ?
C25 C26 1.424(6) . ?
C25 C27 1.428(6) . ?
C26 N9 1.143(5) . ?
C27 N10 1.141(5) . ?
C28 C34 1.399(5) . ?
C28 C33 1.427(5) . ?
C28 C29 1.428(5) . ?
C29 C30 1.342(5) . ?
C29 H29 0.86(4) . ?
C30 C31 1.429(5) . ?
C30 H30 0.9300 . ?
C31 C37 1.388(5) . ?
C31 C32 1.422(6) . ?
C32 C33 1.350(6) . ?
C32 H32 0.86(4) . ?
C33 H33 0.9300 . ?
C34 C36 1.408(6) . ?
C34 C35 1.422(6) . ?
C35 N11 1.143(6) . ?
C36 N12 1.145(6) . ?
C37 C38 1.422(6) . ?
C37 C39 1.423(6) . ?
C38 N13 1.144(6) . ?
C39 N14 1.140(6) . ?
C40 C46 1.385(5) . ?
C40 C41 1.432(5) . ?
C40 C45 1.435(5) . ?
C41 C42 1.340(5) . ?
C41 H41 0.9300 . ?
C42 C43 1.440(5) . ?
C42 H42 0.93(4) . ?
C43 C49 1.383(5) . ?
C43 C44 1.432(5) . ?
C44 C45 1.340(6) . ?
C44 H44 0.93(4) . ?
C45 H45 0.87(4) . ?
C46 C48 1.424(6) . ?
C46 C47 1.427(6) . ?
C47 N15 1.142(5) . ?
C48 N16 1.135(6) . ?
C49 C51 1.425(6) . ?
C49 C50 1.434(6) . ?
C50 N17 1.132(5) . ?
C51 N18 1.142(5) . ?
C52 C53 1.389(6) . ?
C52 C56 1.421(6) . ?
C52 C57 1.439(6) . ?
C53 C55 1.430(7) . ?
C53 C54 1.434(7) . ?
C54 N19 1.134(6) . ?
C55 N20 1.147(7) . ?
C56 C57 1.343(6) 2_566 ?
C56 H56 0.9300 . ?
C57 C56 1.343(6) 2_566 ?
C57 H57 0.92(4) . ?
N6' C15' 1.426(19) . ?
N6' C13' 1.430(18) . ?
N5' C14' 1.397(16) . ?
N5' C12' 1.466(13) . ?
C13' C12' 1.534(19) . ?
C13' H131' 0.9700 . ?
C13' H132' 0.9700 . ?
C12' H121' 0.9700 . ?
C12' H122' 0.9700 . ?
C14' H141' 0.9600 . ?
C14' H142' 0.9600 . ?
C14' H143' 0.9600 . ?
C15' H151' 0.9600 . ?
C15' H152' 0.9600 . ?
C15' H153' 0.9600 . ?
